data_7213391
loop_
_publ_author_name
'Chowdhry, Mubarik M.'
'Mingos, D. Michael P.'
'White, Andrew J. P.'
'Williams, David J.'

_publ_section_title
;
 15N NMR and crystal structure studies of
 5-(2-pyridylmethylene)pseudothiohydantoin;&#x2020; dipolar dephasing
 experiments for establishing the preferred tautomer in the solid and
 solution states
;
_journal_issue 11
_journal_name_full 'Journal of the Chemical Society, Perkin Transactions 2'
_journal_page_first 2265
_journal_paper_doi 10.1039/b004368k
_journal_year 2000
_chemical_formula_sum 'C9 H7 N3 O S'
_chemical_formula_weight 205.24
_chemical_name_systematic
; 
 ? 
;
_space_group_IT_number 2
_symmetry_cell_setting triclinic
_symmetry_space_group_name_Hall '-P 1'
_symmetry_space_group_name_H-M 'P -1'
_atom_sites_solution_hydrogens geom
_atom_sites_solution_primary direct
_atom_sites_solution_secondary difmap
_audit_creation_method SHELXL
_cell_angle_alpha 71.480(15)
_cell_angle_beta 79.503(15)
_cell_angle_gamma 73.308(15)
_cell_formula_units_Z 2
_cell_length_a 6.6773(14)
_cell_length_b 8.191(2)
_cell_length_c 9.319(2)
_cell_measurement_temperature 298(2)
_cell_volume 460.60(19)
_computing_cell_refinement 'Siemens XSCANS'
_computing_data_collection 'Siemens XSCANS'
_computing_data_reduction 'Siemens SHELXTL'
_computing_molecular_graphics 'Siemens SHELXTL'
_computing_publication_material 'Siemens SHELXTL'
_computing_structure_refinement 'SHELXL-93 (Sheldrick, 1993)'
_computing_structure_solution 'SHELXS-86 (Sheldrick, 1990)'
_diffrn_ambient_temperature 298(2)
_diffrn_measurement_device 'Siemens P4'
_diffrn_measurement_method '\w scans'
_diffrn_radiation_monochromator graphite
_diffrn_radiation_source 'fine-focus sealed tube'
_diffrn_radiation_type CuK\a
_diffrn_radiation_wavelength 1.54178
_diffrn_reflns_av_R_equivalents 0.0000
_diffrn_reflns_av_sigmaI/netI 0.0215
_diffrn_reflns_limit_h_max 7
_diffrn_reflns_limit_h_min 0
_diffrn_reflns_limit_k_max 9
_diffrn_reflns_limit_k_min -8
_diffrn_reflns_limit_l_max 10
_diffrn_reflns_limit_l_min -10
_diffrn_reflns_number 1493
_diffrn_reflns_theta_max 62.92
_diffrn_reflns_theta_min 5.03
_diffrn_standards_interval_count 50
_diffrn_standards_number 2
_exptl_absorpt_coefficient_mu 2.869
_exptl_absorpt_correction_T_max 0.7909
_exptl_absorpt_correction_T_min 0.6464
_exptl_absorpt_correction_type 'Face-indexed numerical'
_exptl_crystal_colour Yellow/red
_exptl_crystal_density_diffrn 1.480
_exptl_crystal_description Dichroic
_exptl_crystal_F_000 212
_exptl_crystal_size_max 0.51
_exptl_crystal_size_mid 0.10
_exptl_crystal_size_min 0.09
_refine_diff_density_max 0.178
_refine_diff_density_min -0.270
_refine_diff_density_rms 0.044
_refine_ls_extinction_coef 0.0102(15)
_refine_ls_extinction_expression Fc^*^=kFc[1+0.001xFc^2^\l^3^/sin(2\q)]^-1/4^
_refine_ls_extinction_method SHELXL
_refine_ls_goodness_of_fit_all 1.039
_refine_ls_goodness_of_fit_obs 1.038
_refine_ls_matrix_type full
_refine_ls_number_parameters 136
_refine_ls_number_reflns 1487
_refine_ls_number_restraints 2
_refine_ls_restrained_S_all 1.128
_refine_ls_restrained_S_obs 1.037
_refine_ls_R_factor_all 0.0375
_refine_ls_R_factor_obs 0.0350
_refine_ls_shift/esd_max 0.001
_refine_ls_shift/esd_mean 0.000
_refine_ls_structure_factor_coef Fsqd
_refine_ls_weighting_details 'w=1/[\s^2^(Fo^2^)+(0.0593P)^2^+0.1672P] where P=(Fo^2^+2Fc^2^)/3'
_refine_ls_weighting_scheme calc
_refine_ls_wR_factor_all 0.1056
_refine_ls_wR_factor_obs 0.0942
_reflns_number_observed 1406
_reflns_number_total 1493
_reflns_observed_criterion >2sigma(I)
_cod_data_source_file b004368ksup1.cif
_cod_data_source_block MM9550
_cod_depositor_comments
;
The following automatic conversions were performed:

'_symmetry_cell_setting' value 'Triclinic' changed to 'triclinic'
according to /home/saulius/struct/CIF-dictionaries/cif_core.dic
dictionary named 'cif_core.dic' version 2.4.2 from 2011-04-26.

Automatic conversion script
Id: cif_fix_values 1891 2012-01-12 08:04:46Z andrius 

The following automatic conversions were performed:

'_refine_ls_weighting_scheme' value 'calc
w=1/[\s^2^(Fo^2^)+(0.0593P)^2^+0.1672P] where P=(Fo^2^+2Fc^2^)/3' was
changed to 'calc'. New tag '_refine_ls_weighting_details' was
created. The value of the new tag was set to
'w=1/[\s^2^(Fo^2^)+(0.0593P)^2^+0.1672P] where P=(Fo^2^+2Fc^2^)/3'.

Automatic conversion script
Id: cif_fix_values 3143 2015-03-26 13:38:13Z robertas 
;
_cod_original_cell_volume 460.6(2)
_cod_original_sg_symbol_H-M P-1
_cod_database_code 7213391

loop_
_symmetry_equiv_pos_as_xyz
'x, y, z'
'-x, -y, -z'

loop_
_atom_site_aniso_label
_atom_site_aniso_U_11
_atom_site_aniso_U_22
_atom_site_aniso_U_33
_atom_site_aniso_U_23
_atom_site_aniso_U_13
_atom_site_aniso_U_12
S1 0.0353(3) 0.0558(3) 0.0407(3) -0.0255(2) -0.0057(2) -0.0171(2)
C2 0.0362(10) 0.0450(10) 0.0367(10) -0.0168(8) -0.0076(8) -0.0135(8)
N2 0.0352(9) 0.0720(11) 0.0471(10) -0.0342(8) -0.0044(7) -0.0170(8)
N3 0.0359(8) 0.0551(9) 0.0398(9) -0.0229(7) -0.0091(7) -0.0145(7)
C4 0.0366(10) 0.0474(10) 0.0387(10) -0.0161(8) -0.0087(8) -0.0149(8)
O4 0.0366(8) 0.0840(11) 0.0593(9) -0.0368(8) -0.0072(6) -0.0232(7)
C5 0.0338(9) 0.0438(9) 0.0354(9) -0.0149(7) -0.0077(7) -0.0128(7)
C6 0.0363(10) 0.0503(11) 0.0432(11) -0.0177(9) -0.0060(8) -0.0124(8)
C7 0.0427(11) 0.0451(10) 0.0398(10) -0.0172(8) -0.0057(8) -0.0076(8)
N8 0.0493(10) 0.0627(11) 0.0494(10) -0.0289(8) -0.0070(8) -0.0155(8)
C9 0.0643(14) 0.0685(14) 0.0599(14) -0.0323(11) -0.0164(11) -0.0174(11)
C10 0.091(2) 0.0621(14) 0.0511(13) -0.0300(11) -0.0205(13) -0.0111(13)
C11 0.086(2) 0.0618(14) 0.0420(12) -0.0261(11) 0.0013(12) -0.0077(13)
C12 0.0545(13) 0.0555(12) 0.0472(12) -0.0206(10) -0.0007(10) -0.0078(10)

loop_
_atom_site_label
_atom_site_type_symbol
_atom_site_fract_x
_atom_site_fract_y
_atom_site_fract_z
_atom_site_U_iso_or_equiv
_atom_site_thermal_displace_type
_atom_site_occupancy
_atom_site_calc_flag
_atom_site_refinement_flags
S1 S 0.02491(7) 0.79976(6) 0.67190(5) 0.0395(2) Uani 1 d .
C2 C 0.0038(3) 0.8904(2) 0.8243(2) 0.0367(4) Uani 1 d .
N2 N -0.1768(3) 0.9242(2) 0.9052(2) 0.0463(4) Uani 1 d D
H2A H -0.2915(23) 0.9151(34) 0.8734(27) 0.069(7) Uiso 1 d D
H2B H -0.1868(36) 0.9742(26) 0.9802(16) 0.055(6) Uiso 1 d D
N3 N 0.1772(2) 0.9177(2) 0.8534(2) 0.0398(4) Uani 1 d .
C4 C 0.3436(3) 0.8687(2) 0.7550(2) 0.0383(4) Uani 1 d .
O4 O 0.5234(2) 0.8726(2) 0.7613(2) 0.0538(4) Uani 1 d .
C5 C 0.2874(3) 0.8080(2) 0.6356(2) 0.0354(4) Uani 1 d .
C6 C 0.4246(3) 0.7711(3) 0.5193(2) 0.0415(5) Uani 1 d .
H6A H 0.5591(3) 0.7857(3) 0.5138(2) 0.050 Uiso 1 calc R
C7 C 0.3797(3) 0.7096(3) 0.4007(2) 0.0417(5) Uani 1 d .
N8 N 0.1959(3) 0.6656(2) 0.4220(2) 0.0499(4) Uani 1 d .
C9 C 0.1528(4) 0.6065(3) 0.3159(3) 0.0591(6) Uani 1 d .
H9A H 0.0259(4) 0.5752(3) 0.3299(3) 0.071 Uiso 1 calc R
C10 C 0.2842(5) 0.5895(3) 0.1879(3) 0.0645(7) Uani 1 d .
H10A H 0.2473(5) 0.5477(3) 0.1171(3) 0.077 Uiso 1 calc R
C11 C 0.4718(4) 0.6354(3) 0.1661(3) 0.0639(7) Uani 1 d .
H11A H 0.5637(4) 0.6262(3) 0.0795(3) 0.077 Uiso 1 calc R
C12 C 0.5227(4) 0.6952(3) 0.2741(2) 0.0527(5) Uani 1 d .
H12A H 0.6500(4) 0.7252(3) 0.2625(2) 0.063 Uiso 1 calc R

loop_
_atom_type_symbol
_atom_type_description
_atom_type_scat_dispersion_real
_atom_type_scat_dispersion_imag
_atom_type_scat_source
C C 0.0181 0.0091 'International Tables Vol C Tables 4.2.6.8 and 6.1.1.4'
H H 0.0000 0.0000 'International Tables Vol C Tables 4.2.6.8 and 6.1.1.4'
N N 0.0311 0.0180 'International Tables Vol C Tables 4.2.6.8 and 6.1.1.4'
O O 0.0492 0.0322 'International Tables Vol C Tables 4.2.6.8 and 6.1.1.4'
S S 0.3331 0.5567 'International Tables Vol C Tables 4.2.6.8 and 6.1.1.4'

loop_
_geom_angle_atom_site_label_1
_geom_angle_atom_site_label_2
_geom_angle_atom_site_label_3
_geom_angle
C5 S1 C2 88.02(8)
N2 C2 N3 122.7(2)
N2 C2 S1 119.81(13)
N3 C2 S1 117.45(14)
C2 N3 C4 111.06(15)
O4 C4 N3 124.2(2)
O4 C4 C5 122.2(2)
N3 C4 C5 113.57(15)
C6 C5 C4 122.7(2)
C6 C5 S1 127.67(14)
C4 C5 S1 109.63(13)
C5 C6 C7 125.2(2)
N8 C7 C12 122.3(2)
N8 C7 C6 116.4(2)
C12 C7 C6 121.3(2)
C9 N8 C7 117.4(2)
N8 C9 C10 123.8(2)
C9 C10 C11 118.6(2)
C10 C11 C12 119.2(2)
C11 C12 C7 118.6(2)

loop_
_geom_bond_atom_site_label_1
_geom_bond_atom_site_label_2
_geom_bond_distance
S1 C5 1.741(2)
S1 C2 1.768(2)
C2 N2 1.307(2)
C2 N3 1.329(2)
N3 C4 1.357(2)
C4 O4 1.223(2)
C4 C5 1.495(2)
C5 C6 1.338(3)
C6 C7 1.459(3)
C7 N8 1.340(3)
C7 C12 1.389(3)
N8 C9 1.335(3)
C9 C10 1.366(4)
C10 C11 1.371(4)
C11 C12 1.379(3)
